data_7155122
loop_
_publ_author_name
'Zhou, Ding'
'Yu, Xueting'
'Zhang, Jian'
'Wang, Wei'
'Xie, Hexin'

_publ_section_title
;
 Organocatalytic asymmetric addition of alcohols to cyclic trifluoromethyl
 ketimines: highly enantioselective synthesis of chiral N,O-ketals.
;
_journal_issue 26
_journal_name_full 'Organic &amp; biomolecular chemistry'
_journal_page_first 6193
_journal_page_last 6196
_journal_paper_doi 10.1039/c6ob00890a
_journal_volume 14
_journal_year 2016
_chemical_absolute_configuration rmad
_chemical_formula_moiety 'C18 H16 Cl F3 N2 O3'
_chemical_formula_sum 'C18 H16 Cl F3 N2 O3'
_chemical_formula_weight 400.78
_chemical_name_systematic
;
 ?
;
_space_group_crystal_system monoclinic
_space_group_IT_number 4
_space_group_name_Hall 'P 2yb'
_space_group_name_H-M_alt 'P 1 21 1'
_symmetry_space_group_name_Hall 'P 2yb'
_symmetry_space_group_name_H-M 'P 1 21 1'
_atom_sites_solution_hydrogens geom
_atom_sites_solution_primary direct
_audit_creation_date 2014-11-17
_audit_creation_method
;
Olex2 1.2
(compiled 2014.07.22 svn.r2960 for OlexSys, GUI svn.r4862)
;
_audit_update_record
;
2016-04-26 deposited with the CCDC.
2016-05-17 downloaded from the CCDC.
;
_cell_angle_alpha 90
_cell_angle_beta 103.5060(10)
_cell_angle_gamma 90
_cell_formula_units_Z 4
_cell_length_a 9.4639(6)
_cell_length_b 18.9173(12)
_cell_length_c 12.0648(8)
_cell_measurement_reflns_used 6060
_cell_measurement_temperature 130
_cell_measurement_theta_max 29.54
_cell_measurement_theta_min 2.46
_cell_volume 2100.2(2)
_computing_cell_refinement 'SAINT v7.68A (Bruker, 2009)'
_computing_data_reduction 'SAINT v7.68A (Bruker, 2009)'
_computing_molecular_graphics 'Olex2 (Dolomanov et al., 2009)'
_computing_publication_material 'Olex2 (Dolomanov et al., 2009)'
_computing_structure_refinement 'XL (Sheldrick, 2008)'
_computing_structure_solution 'ShelXS (Sheldrick, 2008)'
_diffrn_ambient_temperature 130
_diffrn_measured_fraction_theta_full 1.000
_diffrn_measured_fraction_theta_max 0.995
_diffrn_measurement_device_type 'Bruker APEX-II CCD'
_diffrn_measurement_method '\f and \w scans'
_diffrn_radiation_monochromator graphite
_diffrn_radiation_type MoK\a
_diffrn_radiation_wavelength 0.71073
_diffrn_reflns_av_R_equivalents 0.0266
_diffrn_reflns_av_unetI/netI 0.0399
_diffrn_reflns_Laue_measured_fraction_full 1.000
_diffrn_reflns_Laue_measured_fraction_max 0.995
_diffrn_reflns_limit_h_max 13
_diffrn_reflns_limit_h_min -13
_diffrn_reflns_limit_k_max 27
_diffrn_reflns_limit_k_min -23
_diffrn_reflns_limit_l_max 17
_diffrn_reflns_limit_l_min -17
_diffrn_reflns_number 21449
_diffrn_reflns_point_group_measured_fraction_full 0.841
_diffrn_reflns_point_group_measured_fraction_max 0.808
_diffrn_reflns_theta_full 26.000
_diffrn_reflns_theta_max 30.594
_diffrn_reflns_theta_min 2.043
_diffrn_standards_number 0
_exptl_absorpt_coefficient_mu 0.226
_exptl_absorpt_correction_T_max 0.7461
_exptl_absorpt_correction_T_min 0.6844
_exptl_absorpt_correction_type multi-scan
_exptl_absorpt_process_details
;
SADABS-2008/1 (Bruker,2008) was used for absorption correction.
wR2(int) was 0.0537 before and 0.0413 after correction.
The Ratio of minimum to maximum transmission is 0.9173.
The \l/2 correction factor is 0.0015.
;
_exptl_crystal_colour colourless
_exptl_crystal_density_diffrn 1.267
_exptl_crystal_description block
_exptl_crystal_F_000 824
_exptl_crystal_size_max 0.3
_exptl_crystal_size_mid 0.25
_exptl_crystal_size_min 0.16
_refine_diff_density_max 1.163
_refine_diff_density_min -0.448
_refine_diff_density_rms 0.077
_refine_ls_abs_structure_details
;
 Flack x determined using 2792 quotients [(I+)-(I-)]/[(I+)+(I-)]
 (Parsons, Flack and Wagner, Acta Cryst. B69 (2013) 249-259).
;
_refine_ls_abs_structure_Flack 0.06(3)
_refine_ls_extinction_method none
_refine_ls_goodness_of_fit_ref 1.058
_refine_ls_hydrogen_treatment constr
_refine_ls_matrix_type full
_refine_ls_number_parameters 491
_refine_ls_number_reflns 10461
_refine_ls_number_restraints 71
_refine_ls_restrained_S_all 1.077
_refine_ls_R_factor_all 0.0665
_refine_ls_R_factor_gt 0.0564
_refine_ls_shift/su_max 0.000
_refine_ls_shift/su_mean 0.000
_refine_ls_structure_factor_coef Fsqd
_refine_ls_weighting_details 'w=1/[\s^2^(Fo^2^)+(0.1082P)^2^] where P=(Fo^2^+2Fc^2^)/3'
_refine_ls_weighting_scheme calc
_refine_ls_wR_factor_gt 0.1572
_refine_ls_wR_factor_ref 0.1661
_reflns_Friedel_coverage 0.579
_reflns_Friedel_fraction_full 0.672
_reflns_Friedel_fraction_max 0.609
_reflns_number_gt 8605
_reflns_number_total 10461
_reflns_threshold_expression 'I > 2\s(I)'
_cod_data_source_file c6ob00890a2.cif
_cod_data_source_block mo_dm14660_0m
_cod_depositor_comments 'Adding full bibliography for 7155122.cif.'
_cod_database_code 7155122
_shelxl_version_number 2014-3
_shelx_space_group_comment
;
The symmetry employed for this shelxl refinement is uniquely defined
by the following loop, which should always be used as a source of
symmetry information in preference to the above space-group names.
They are only intended as comments.
;
_shelx_estimated_absorpt_t_max 0.965
_shelx_estimated_absorpt_t_min 0.935
_olex2_refinement_description
;
1. Fixed Uiso
 At 1.2 times of:
  All C(H) groups, All C(H,H) groups, All N(H) groups
 At 1.5 times of:
  All C(H,H,H) groups
2. Restrained distances
 C16A-O6
 1.48 with sigma of 0.01
3. Rigid bond restraints
 C12A, C13A, C13A, C14A
 with sigma for 1-2 distances of 0.005 and sigma for 1-3 distances of 0.005
4. Uiso/Uaniso restraints and constraints
C10A \\sim C11A \\sim C12A \\sim C13A \\sim C14A \\sim C15A \\sim O6 \\sim
C16A: within 1.7A with sigma of 0.04 and sigma for terminal atoms of 0.08
Uanis(C13A) \\sim Ueq, Uanis(C16A) \\sim Ueq, Uanis(O6) \\sim Ueq: with sigma
of 0.005 and sigma for terminal atoms of 0.01
5.a Secondary CH2 refined with riding coordinates:
 C9(H9A,H9B), C9A(H9AA,H9AB)
5.b Aromatic/amide H refined with riding coordinates:
 N1(H1), C4(H4), C6(H6), C7(H7), C11(H11), C12(H12), C14(H14), C15(H15),
 N3(H3), C4A(H4A), C6A(H6A), C7A(H7A), C11A(H11A), C12A(H12A), C14A(H14A),
 C15A(H15A)
5.c Idealised Me refined as rotating group:
 C16(H16A,H16B,H16C), C18(H18A,H18B,H18C), C16A(H16D,H16E,H16F), C18A(H18D,
 H18E,H18F)
;
_olex2_submission_special_instructions 'No special instructions were received'

loop_
_space_group_symop_operation_xyz
'x, y, z'
'-x, y+1/2, -z'

loop_
_atom_site_label
_atom_site_type_symbol
_atom_site_fract_x
_atom_site_fract_y
_atom_site_fract_z
_atom_site_U_iso_or_equiv
_atom_site_adp_type
_atom_site_occupancy
_atom_site_site_symmetry_order
_atom_site_calc_flag
_atom_site_refinement_flags_posn
_atom_site_refinement_flags_adp
Cl1 Cl -0.44559(12) -0.05919(6) -0.40666(9) 0.0448(3) Uani 1 1 d . .
F1 F -0.8596(2) 0.14464(14) -0.2591(2) 0.0426(6) Uani 1 1 d . .
F2 F -0.7529(3) 0.24476(12) -0.2491(2) 0.0377(5) Uani 1 1 d . .
F3 F -0.7201(3) 0.16836(16) -0.37126(19) 0.0469(6) Uani 1 1 d . .
O1 O -0.7295(3) 0.13426(14) 0.0832(2) 0.0355(6) Uani 1 1 d . .
O2 O -0.4889(3) 0.18431(14) -0.1946(2) 0.0286(5) Uani 1 1 d . .
O3 O -0.3165(3) -0.13196(17) 0.3854(2) 0.0368(6) Uani 1 1 d . .
N1 N -0.6334(3) 0.15941(16) -0.0662(2) 0.0280(6) Uani 1 1 d . .
H1 H -0.6103 0.2018 -0.0377 0.034 Uiso 1 1 calc R .
N2 N -0.7002(3) 0.04359(15) -0.0334(2) 0.0218(5) Uani 1 1 d . .
C1 C -0.6913(4) 0.11320(19) -0.0022(3) 0.0261(6) Uani 1 1 d . .
C2 C -0.6071(3) 0.14436(18) -0.1770(3) 0.0229(6) Uani 1 1 d . .
C3 C -0.5914(3) 0.06600(17) -0.1931(2) 0.0207(6) Uani 1 1 d . .
C4 C -0.5294(4) 0.0427(2) -0.2790(3) 0.0264(7) Uani 1 1 d . .
H4 H -0.4942 0.0756 -0.3257 0.032 Uiso 1 1 calc R .
C5 C -0.5191(4) -0.0293(2) -0.2964(3) 0.0274(7) Uani 1 1 d . .
C6 C -0.5678(4) -0.07845(19) -0.2278(3) 0.0268(7) Uani 1 1 d . .
H6 H -0.5609 -0.1277 -0.2409 0.032 Uiso 1 1 calc R .
C7 C -0.6271(3) -0.05366(18) -0.1392(3) 0.0224(6) Uani 1 1 d . .
H7 H -0.6589 -0.0864 -0.0905 0.027 Uiso 1 1 calc R .
C8 C -0.6398(3) 0.01795(18) -0.1221(2) 0.0203(6) Uani 1 1 d . .
C9 C -0.7541(3) -0.00649(18) 0.0407(2) 0.0213(6) Uani 1 1 d . .
H9A H -0.8082 -0.0449 -0.0068 0.026 Uiso 1 1 calc R .
H9B H -0.8225 0.0184 0.0780 0.026 Uiso 1 1 calc R .
C10 C -0.6334(3) -0.03845(18) 0.1312(2) 0.0207(6) Uani 1 1 d . .
C11 C -0.5220(4) 0.0020(2) 0.1940(3) 0.0318(7) Uani 1 1 d . .
H11 H -0.5197 0.0513 0.1789 0.038 Uiso 1 1 calc R .
C12 C -0.4135(4) -0.0274(2) 0.2787(3) 0.0325(8) Uani 1 1 d . .
H12 H -0.3365 0.0013 0.3197 0.039 Uiso 1 1 calc R .
C13 C -0.4174(4) -0.0983(2) 0.3031(3) 0.0262(7) Uani 1 1 d . .
C14 C -0.5275(4) -0.1400(2) 0.2415(3) 0.0323(8) Uani 1 1 d . .
H14 H -0.5298 -0.1891 0.2574 0.039 Uiso 1 1 calc R .
C15 C -0.6356(4) -0.1100(2) 0.1559(3) 0.0276(7) Uani 1 1 d . .
H15 H -0.7116 -0.1389 0.1140 0.033 Uiso 1 1 calc R .
C16 C -0.1892(4) -0.0933(3) 0.4362(3) 0.0426(11) Uani 1 1 d . .
H16A H -0.1474 -0.0728 0.3765 0.064 Uiso 1 1 calc GR .
H16B H -0.1183 -0.1250 0.4838 0.064 Uiso 1 1 calc GR .
H16C H -0.2143 -0.0553 0.4836 0.064 Uiso 1 1 calc GR .
C17 C -0.7372(4) 0.1762(2) -0.2669(3) 0.0302(7) Uani 1 1 d . .
C18 C -0.3565(5) 0.1743(3) -0.1115(4) 0.0458(10) Uani 1 1 d . .
H18A H -0.2784 0.2004 -0.1343 0.069 Uiso 1 1 calc GR .
H18B H -0.3323 0.1238 -0.1056 0.069 Uiso 1 1 calc GR .
H18C H -0.3675 0.1917 -0.0375 0.069 Uiso 1 1 calc GR .
Cl2 Cl -0.91239(10) -0.00632(5) -0.39033(7) 0.0359(2) Uani 1 1 d . .
F4 F -0.9334(3) -0.20379(14) 0.0073(2) 0.0461(6) Uani 1 1 d . .
F5 F -0.8392(2) -0.22578(17) -0.1352(3) 0.0530(7) Uani 1 1 d . .
F6 F -0.9602(3) -0.30574(14) -0.0724(3) 0.0489(6) Uani 1 1 d . .
O4 O -1.3612(3) -0.20020(14) -0.0032(2) 0.0317(5) Uani 1 1 d . .
O5 O -1.1052(3) -0.25022(15) -0.2726(2) 0.0333(6) Uani 1 1 d . .
O6 O -0.7801(5) 0.0076(3) 0.3728(3) 0.0715(12) Uani 1 1 d D U
N3 N -1.2160(3) -0.22432(15) -0.1223(2) 0.0241(5) Uani 1 1 d . .
H3 H -1.2558 -0.2665 -0.1345 0.029 Uiso 1 1 calc R .
N4 N -1.2317(3) -0.10993(15) -0.0555(2) 0.0221(5) Uani 1 1 d . .
C1A C -1.2741(3) -0.17903(18) -0.0576(3) 0.0235(6) Uani 1 1 d . .
C2A C -1.0962(3) -0.20991(17) -0.1727(3) 0.0219(6) Uani 1 1 d . .
C3A C -1.0848(3) -0.13203(17) -0.1915(3) 0.0212(6) Uani 1 1 d . .
C4A C -1.0093(3) -0.10690(19) -0.2691(3) 0.0230(6) Uani 1 1 d . .
H4A H -0.9636 -0.1394 -0.3096 0.028 Uiso 1 1 calc R .
C5A C -0.9995(3) -0.0357(2) -0.2883(3) 0.0267(7) Uani 1 1 d . .
C6A C -1.0614(4) 0.0122(2) -0.2256(3) 0.0283(7) Uani 1 1 d . .
H6A H -1.0536 0.0616 -0.2373 0.034 Uiso 1 1 calc R .
C7A C -1.1341(3) -0.01239(19) -0.1465(3) 0.0249(6) Uani 1 1 d . .
H7A H -1.1736 0.0206 -0.1025 0.030 Uiso 1 1 calc R .
C8A C -1.1506(3) -0.08436(18) -0.1298(3) 0.0219(6) Uani 1 1 d . .
C9A C -1.2761(3) -0.0624(2) 0.0266(3) 0.0254(6) Uani 1 1 d . .
H9AA H -1.3448 -0.0876 0.0634 0.031 Uiso 1 1 calc R .
H9AB H -1.3272 -0.0210 -0.0144 0.031 Uiso 1 1 calc R .
C10A C -1.1483(4) -0.0376(2) 0.1163(3) 0.0282(7) Uani 1 1 d . .
C11A C -1.0477(4) -0.0870(3) 0.1754(3) 0.0461(12) Uani 1 1 d . .
H11A H -1.0616 -0.1356 0.1563 0.055 Uiso 1 1 calc R .
C12A C -0.9308(5) -0.0676(4) 0.2593(4) 0.0597(13) Uani 1 1 d . U
H12A H -0.8656 -0.1027 0.2975 0.072 Uiso 1 1 calc R .
C13A C -0.9073(5) -0.0007(4) 0.2880(4) 0.0594(13) Uani 1 1 d . U
C14A C -1.0032(7) 0.0513(4) 0.2334(4) 0.0625(14) Uani 1 1 d . U
H14A H -0.9866 0.0996 0.2540 0.075 Uiso 1 1 calc R .
C15A C -1.1254(5) 0.0314(3) 0.1474(3) 0.0453(11) Uani 1 1 d . .
H15A H -1.1921 0.0665 0.1109 0.054 Uiso 1 1 calc R .
C16A C -0.7290(8) 0.0760(5) 0.3940(6) 0.094(3) Uani 1 1 d D U
H16D H -0.6912 0.0928 0.3297 0.141 Uiso 1 1 calc GR .
H16E H -0.6512 0.0769 0.4636 0.141 Uiso 1 1 calc GR .
H16F H -0.8086 0.1068 0.4036 0.141 Uiso 1 1 calc GR .
C17A C -0.9557(4) -0.2369(2) -0.0938(4) 0.0358(8) Uani 1 1 d . .
C18A C -1.2348(5) -0.2398(3) -0.3586(4) 0.0484(12) Uani 1 1 d . .
H18D H -1.2294 -0.2669 -0.4266 0.073 Uiso 1 1 calc GR .
H18E H -1.2458 -0.1894 -0.3778 0.073 Uiso 1 1 calc GR .
H18F H -1.3185 -0.2558 -0.3304 0.073 Uiso 1 1 calc GR .

loop_
_atom_site_aniso_label
_atom_site_aniso_U_11
_atom_site_aniso_U_22
_atom_site_aniso_U_33
_atom_site_aniso_U_23
_atom_site_aniso_U_13
_atom_site_aniso_U_12
Cl1 0.0550(6) 0.0477(6) 0.0399(5) -0.0145(4) 0.0274(4) 0.0012(5)
F1 0.0282(10) 0.0349(13) 0.0593(15) 0.0027(11) -0.0006(10) -0.0030(9)
F2 0.0411(12) 0.0228(11) 0.0465(12) 0.0083(9) 0.0044(10) 0.0029(9)
F3 0.0573(15) 0.0522(17) 0.0254(10) 0.0039(10) -0.0023(10) 0.0061(12)
O1 0.0571(17) 0.0207(13) 0.0356(13) 0.0013(10) 0.0250(12) 0.0078(11)
O2 0.0264(11) 0.0260(13) 0.0334(12) 0.0009(10) 0.0069(9) -0.0065(9)
O3 0.0347(13) 0.0458(18) 0.0248(11) 0.0033(11) -0.0031(10) 0.0109(12)
N1 0.0441(16) 0.0172(14) 0.0270(13) 0.0003(10) 0.0169(11) 0.0001(12)
N2 0.0309(13) 0.0149(12) 0.0224(11) 0.0017(9) 0.0117(10) 0.0018(10)
C1 0.0365(16) 0.0188(15) 0.0265(14) 0.0028(12) 0.0143(12) 0.0041(13)
C2 0.0268(14) 0.0196(16) 0.0232(13) 0.0020(11) 0.0077(11) -0.0010(12)
C3 0.0247(14) 0.0184(15) 0.0198(12) -0.0014(11) 0.0066(10) -0.0050(11)
C4 0.0319(16) 0.0251(17) 0.0229(14) -0.0012(12) 0.0081(12) -0.0035(13)
C5 0.0244(14) 0.0319(19) 0.0268(14) -0.0082(13) 0.0076(11) 0.0010(12)
C6 0.0292(15) 0.0240(17) 0.0266(15) -0.0080(12) 0.0056(12) -0.0011(12)
C7 0.0249(13) 0.0193(15) 0.0225(13) -0.0009(11) 0.0047(10) 0.0009(12)
C8 0.0205(13) 0.0207(15) 0.0189(12) -0.0015(11) 0.0031(10) -0.0028(11)
C9 0.0221(13) 0.0205(15) 0.0238(13) 0.0057(11) 0.0107(10) 0.0007(11)
C10 0.0217(13) 0.0249(16) 0.0173(12) 0.0008(10) 0.0081(10) 0.0014(11)
C11 0.0386(17) 0.0248(18) 0.0294(15) 0.0006(13) 0.0028(13) -0.0095(14)
C12 0.0333(17) 0.036(2) 0.0245(15) -0.0027(14) -0.0003(12) -0.0083(15)
C13 0.0241(14) 0.0352(19) 0.0196(13) 0.0016(12) 0.0057(11) 0.0047(13)
C14 0.0427(19) 0.0231(18) 0.0266(15) 0.0022(13) -0.0011(13) 0.0020(14)
C15 0.0265(15) 0.0222(17) 0.0302(15) -0.0010(13) -0.0012(12) -0.0021(12)
C16 0.0254(16) 0.077(3) 0.0245(15) 0.0039(17) 0.0044(13) 0.0033(17)
C17 0.0346(17) 0.0233(17) 0.0316(16) 0.0025(13) 0.0059(13) 0.0013(13)
C18 0.0363(19) 0.043(3) 0.052(2) -0.0012(19) -0.0015(17) -0.0049(18)
Cl2 0.0357(4) 0.0425(5) 0.0302(4) 0.0053(4) 0.0092(3) -0.0139(4)
F4 0.0460(13) 0.0403(15) 0.0410(12) 0.0006(11) -0.0122(10) 0.0052(11)
F5 0.0235(10) 0.0536(18) 0.0839(19) 0.0098(15) 0.0167(11) 0.0088(11)
F6 0.0442(13) 0.0249(12) 0.0730(17) 0.0061(12) 0.0043(12) 0.0101(10)
O4 0.0407(13) 0.0183(12) 0.0427(14) 0.0016(10) 0.0228(11) -0.0035(10)
O5 0.0379(13) 0.0298(14) 0.0362(13) -0.0117(11) 0.0167(11) -0.0049(11)
O6 0.070(2) 0.093(3) 0.0521(19) 0.002(2) 0.0154(17) -0.020(2)
N3 0.0309(13) 0.0158(13) 0.0275(12) -0.0041(10) 0.0105(10) -0.0058(10)
N4 0.0250(12) 0.0175(13) 0.0255(12) -0.0010(10) 0.0091(10) 0.0010(10)
C1A 0.0272(14) 0.0213(16) 0.0226(13) -0.0008(11) 0.0068(11) -0.0011(12)
C2A 0.0244(14) 0.0185(15) 0.0239(13) -0.0010(11) 0.0074(11) 0.0005(11)
C3A 0.0224(13) 0.0182(15) 0.0214(12) 0.0012(11) 0.0018(10) -0.0004(11)
C4A 0.0221(13) 0.0245(16) 0.0220(13) -0.0015(12) 0.0046(10) -0.0034(12)
C5A 0.0237(14) 0.0315(19) 0.0241(14) 0.0042(12) 0.0036(11) -0.0100(13)
C6A 0.0308(16) 0.0244(18) 0.0288(15) 0.0018(13) 0.0050(12) -0.0080(13)
C7A 0.0271(14) 0.0190(16) 0.0283(14) -0.0008(12) 0.0057(11) -0.0013(12)
C8A 0.0208(13) 0.0224(16) 0.0223(13) 0.0006(11) 0.0045(10) -0.0023(11)
C9A 0.0233(13) 0.0240(16) 0.0297(15) -0.0068(13) 0.0076(11) -0.0032(13)
C10A 0.0270(15) 0.035(2) 0.0240(14) -0.0030(13) 0.0098(12) -0.0042(13)
C11A 0.0334(18) 0.084(4) 0.0224(15) -0.0007(18) 0.0085(14) 0.017(2)
C12A 0.0325(19) 0.118(4) 0.0288(18) -0.003(2) 0.0081(15) -0.001(3)
C13A 0.047(2) 0.106(4) 0.0282(17) 0.005(2) 0.0144(16) -0.029(2)
C14A 0.084(3) 0.073(3) 0.039(2) -0.017(2) 0.029(2) -0.049(3)
C15A 0.061(3) 0.050(3) 0.0265(17) -0.0076(17) 0.0141(17) -0.025(2)
C16A 0.079(4) 0.143(7) 0.062(3) -0.045(4) 0.021(3) -0.052(4)
C17A 0.0339(18) 0.0259(19) 0.044(2) 0.0021(15) 0.0024(15) 0.0005(15)
C18A 0.060(3) 0.053(3) 0.0320(18) -0.0224(19) 0.0111(18) -0.022(2)

loop_
_atom_type_symbol
_atom_type_description
_atom_type_scat_dispersion_real
_atom_type_scat_dispersion_imag
_atom_type_scat_source
C C 0.0033 0.0016 'International Tables Vol C Tables 4.2.6.8 and 6.1.1.4'
H H 0.0000 0.0000 'International Tables Vol C Tables 4.2.6.8 and 6.1.1.4'
Cl Cl 0.1484 0.1585 'International Tables Vol C Tables 4.2.6.8 and 6.1.1.4'
F F 0.0171 0.0103 'International Tables Vol C Tables 4.2.6.8 and 6.1.1.4'
N N 0.0061 0.0033 'International Tables Vol C Tables 4.2.6.8 and 6.1.1.4'
O O 0.0106 0.0060 'International Tables Vol C Tables 4.2.6.8 and 6.1.1.4'

loop_
_geom_angle_atom_site_label_1
_geom_angle_atom_site_label_2
_geom_angle_atom_site_label_3
_geom_angle
C2 O2 C18 115.0(3)
C13 O3 C16 116.9(3)
C1 N1 H1 117.4
C1 N1 C2 125.2(3)
C2 N1 H1 117.4
C1 N2 C8 122.0(3)
C1 N2 C9 117.4(3)
C8 N2 C9 119.9(3)
O1 C1 N1 120.0(3)
O1 C1 N2 122.0(3)
N1 C1 N2 118.0(3)
O2 C2 N1 110.4(3)
O2 C2 C3 113.8(3)
O2 C2 C17 102.4(3)
N1 C2 C3 110.9(3)
N1 C2 C17 106.8(3)
C3 C2 C17 112.0(3)
C4 C3 C2 118.9(3)
C4 C3 C8 120.8(3)
C8 C3 C2 120.3(3)
C3 C4 H4 120.5
C3 C4 C5 119.1(3)
C5 C4 H4 120.5
C4 C5 Cl1 119.5(3)
C4 C5 C6 121.5(3)
C6 C5 Cl1 119.0(3)
C5 C6 H6 120.7
C5 C6 C7 118.5(3)
C7 C6 H6 120.7
C6 C7 H7 119.7
C8 C7 C6 120.5(3)
C8 C7 H7 119.7
C3 C8 N2 119.3(3)
C7 C8 N2 121.0(3)
C7 C8 C3 119.7(3)
N2 C9 H9A 109.1
N2 C9 H9B 109.1
N2 C9 C10 112.7(2)
H9A C9 H9B 107.8
C10 C9 H9A 109.1
C10 C9 H9B 109.1
C11 C10 C9 121.8(3)
C11 C10 C15 118.2(3)
C15 C10 C9 120.0(3)
C10 C11 H11 119.3
C10 C11 C12 121.5(4)
C12 C11 H11 119.3
C11 C12 H12 120.1
C13 C12 C11 119.9(3)
C13 C12 H12 120.1
O3 C13 C12 124.2(3)
O3 C13 C14 116.0(3)
C12 C13 C14 119.8(3)
C13 C14 H14 120.0
C13 C14 C15 119.9(3)
C15 C14 H14 120.0
C10 C15 C14 120.8(3)
C10 C15 H15 119.6
C14 C15 H15 119.6
O3 C16 H16A 109.5
O3 C16 H16B 109.5
O3 C16 H16C 109.5
H16A C16 H16B 109.5
H16A C16 H16C 109.5
H16B C16 H16C 109.5
F1 C17 F2 107.2(3)
F1 C17 C2 109.8(3)
F2 C17 C2 111.3(3)
F3 C17 F1 108.8(3)
F3 C17 F2 107.9(3)
F3 C17 C2 111.7(3)
O2 C18 H18A 109.5
O2 C18 H18B 109.5
O2 C18 H18C 109.5
H18A C18 H18B 109.5
H18A C18 H18C 109.5
H18B C18 H18C 109.5
C2A O5 C18A 114.7(3)
C16A O6 C13A 116.4(6)
C1A N3 H3 116.9
C1A N3 C2A 126.2(3)
C2A N3 H3 116.9
C1A N4 C8A 121.6(3)
C1A N4 C9A 117.9(3)
C8A N4 C9A 120.5(3)
O4 C1A N3 120.7(3)
O4 C1A N4 122.1(3)
N3 C1A N4 117.2(3)
O5 C2A N3 111.3(3)
O5 C2A C3A 113.2(3)
O5 C2A C17A 102.8(3)
N3 C2A C3A 110.1(3)
N3 C2A C17A 109.3(3)
C3A C2A C17A 109.9(3)
C4A C3A C2A 120.4(3)
C4A C3A C8A 120.0(3)
C8A C3A C2A 119.6(3)
C3A C4A H4A 119.5
C5A C4A C3A 121.0(3)
C5A C4A H4A 119.5
C4A C5A Cl2 119.8(3)
C4A C5A C6A 119.5(3)
C6A C5A Cl2 120.6(3)
C5A C6A H6A 120.1
C7A C6A C5A 119.8(3)
C7A C6A H6A 120.1
C6A C7A H7A 119.3
C6A C7A C8A 121.4(3)
C8A C7A H7A 119.3
N4 C8A C3A 119.8(3)
C7A C8A N4 122.0(3)
C7A C8A C3A 118.3(3)
N4 C9A H9AA 109.3
N4 C9A H9AB 109.3
N4 C9A C10A 111.7(3)
H9AA C9A H9AB 107.9
C10A C9A H9AA 109.3
C10A C9A H9AB 109.3
C11A C10A C9A 119.7(4)
C15A C10A C9A 123.3(4)
C15A C10A C11A 117.0(4)
C10A C11A H11A 118.9
C12A C11A C10A 122.3(6)
C12A C11A H11A 118.9
C11A C12A H12A 119.6
C13A C12A C11A 120.8(6)
C13A C12A H12A 119.6
O6 C13A C14A 128.5(6)
C12A C13A O6 111.4(6)
C12A C13A C14A 120.1(4)
C13A C14A H14A 120.3
C13A C14A C15A 119.3(5)
C15A C14A H14A 120.3
C10A C15A C14A 120.5(5)
C10A C15A H15A 119.7
C14A C15A H15A 119.7
O6 C16A H16D 109.5
O6 C16A H16E 109.5
O6 C16A H16F 109.5
H16D C16A H16E 109.5
H16D C16A H16F 109.5
H16E C16A H16F 109.5
F4 C17A C2A 109.8(3)
F5 C17A F4 107.4(3)
F5 C17A F6 107.2(3)
F5 C17A C2A 112.9(3)
F6 C17A F4 106.6(3)
F6 C17A C2A 112.7(3)
O5 C18A H18D 109.5
O5 C18A H18E 109.5
O5 C18A H18F 109.5
H18D C18A H18E 109.5
H18D C18A H18F 109.5
H18E C18A H18F 109.5

loop_
_geom_bond_atom_site_label_1
_geom_bond_atom_site_label_2
_geom_bond_distance
Cl1 C5 1.734(3)
F1 C17 1.326(4)
F2 C17 1.329(4)
F3 C17 1.314(4)
O1 C1 1.234(4)
O2 C2 1.406(4)
O2 C18 1.423(5)
O3 C13 1.363(4)
O3 C16 1.421(5)
N1 H1 0.8800
N1 C1 1.363(4)
N1 C2 1.444(4)
N2 C1 1.367(4)
N2 C8 1.412(4)
N2 C9 1.472(4)
C2 C3 1.507(5)
C2 C17 1.559(5)
C3 C4 1.378(4)
C3 C8 1.397(4)
C4 H4 0.9500
C4 C5 1.384(5)
C5 C6 1.394(5)
C6 H6 0.9500
C6 C7 1.399(5)
C7 H7 0.9500
C7 C8 1.380(5)
C9 H9A 0.9900
C9 H9B 0.9900
C9 C10 1.510(4)
C10 C11 1.378(5)
C10 C15 1.388(5)
C11 H11 0.9500
C11 C12 1.385(5)
C12 H12 0.9500
C12 C13 1.376(5)
C13 C14 1.378(5)
C14 H14 0.9500
C14 C15 1.393(5)
C15 H15 0.9500
C16 H16A 0.9800
C16 H16B 0.9800
C16 H16C 0.9800
C18 H18A 0.9800
C18 H18B 0.9800
C18 H18C 0.9800
Cl2 C5A 1.726(3)
F4 C17A 1.343(5)
F5 C17A 1.330(5)
F6 C17A 1.330(5)
O4 C1A 1.234(4)
O5 C2A 1.411(4)
O5 C18A 1.423(6)
O6 C13A 1.395(6)
O6 C16A 1.385(8)
N3 H3 0.8800
N3 C1A 1.359(4)
N3 C2A 1.432(4)
N4 C1A 1.366(4)
N4 C8A 1.396(4)
N4 C9A 1.470(4)
C2A C3A 1.499(5)
C2A C17A 1.531(5)
C3A C4A 1.387(4)
C3A C8A 1.404(5)
C4A H4A 0.9500
C4A C5A 1.374(5)
C5A C6A 1.393(5)
C6A H6A 0.9500
C6A C7A 1.381(5)
C7A H7A 0.9500
C7A C8A 1.390(5)
C9A H9AA 0.9900
C9A H9AB 0.9900
C9A C10A 1.498(5)
C10A C11A 1.404(6)
C10A C15A 1.362(6)
C11A H11A 0.9500
C11A C12A 1.364(6)
C12A H12A 0.9500
C12A C13A 1.317(10)
C13A C14A 1.395(10)
C14A H14A 0.9500
C14A C15A 1.413(7)
C15A H15A 0.9500
C16A H16D 0.9800
C16A H16E 0.9800
C16A H16F 0.9800
C18A H18D 0.9800
C18A H18E 0.9800
C18A H18F 0.9800

loop_
_geom_hbond_atom_site_label_D
_geom_hbond_atom_site_label_H
_geom_hbond_atom_site_label_A
_geom_hbond_distance_DH
_geom_hbond_distance_HA
_geom_hbond_distance_DA
_geom_hbond_angle_DHA
_geom_hbond_site_symmetry_A
N1 H1 O4 0.88 1.95 2.789(4) 158.0 2_355
N3 H3 O1 0.88 1.99 2.786(4) 149.5 2_345

loop_
_geom_torsion_atom_site_label_1
_geom_torsion_atom_site_label_2
_geom_torsion_atom_site_label_3
_geom_torsion_atom_site_label_4
_geom_torsion
Cl1 C5 C6 C7 -179.9(2)
O2 C2 C3 C4 -38.1(4)
O2 C2 C3 C8 142.2(3)
O2 C2 C17 F1 -178.5(3)
O2 C2 C17 F2 -60.0(3)
O2 C2 C17 F3 60.8(4)
O3 C13 C14 C15 179.9(3)
N1 C2 C3 C4 -163.3(3)
N1 C2 C3 C8 17.0(4)
N1 C2 C17 F1 -62.4(4)
N1 C2 C17 F2 56.1(4)
N1 C2 C17 F3 176.8(3)
N2 C9 C10 C11 44.8(4)
N2 C9 C10 C15 -137.6(3)
C1 N1 C2 O2 -150.7(3)
C1 N1 C2 C3 -23.6(5)
C1 N1 C2 C17 98.7(4)
C1 N2 C8 C3 -11.1(4)
C1 N2 C8 C7 168.5(3)
C1 N2 C9 C10 -91.5(3)
C2 N1 C1 O1 -169.2(3)
C2 N1 C1 N2 13.1(5)
C2 C3 C4 C5 -177.9(3)
C2 C3 C8 N2 -1.6(4)
C2 C3 C8 C7 178.8(3)
C3 C2 C17 F1 59.2(4)
C3 C2 C17 F2 177.7(3)
C3 C2 C17 F3 -61.6(4)
C3 C4 C5 Cl1 178.3(2)
C3 C4 C5 C6 -1.1(5)
C4 C3 C8 N2 178.7(3)
C4 C3 C8 C7 -0.9(4)
C4 C5 C6 C7 -0.5(5)
C5 C6 C7 C8 1.4(5)
C6 C7 C8 N2 179.7(3)
C6 C7 C8 C3 -0.8(4)
C8 N2 C1 O1 -171.8(3)
C8 N2 C1 N1 5.9(5)
C8 N2 C9 C10 78.9(3)
C8 C3 C4 C5 1.8(5)
C9 N2 C1 O1 -1.6(5)
C9 N2 C1 N1 176.1(3)
C9 N2 C8 C3 178.9(3)
C9 N2 C8 C7 -1.5(4)
C9 C10 C11 C12 178.5(3)
C9 C10 C15 C14 -178.0(3)
C10 C11 C12 C13 -1.5(6)
C11 C10 C15 C14 -0.4(5)
C11 C12 C13 O3 -179.4(3)
C11 C12 C13 C14 1.5(6)
C12 C13 C14 C15 -0.9(6)
C13 C14 C15 C10 0.4(6)
C15 C10 C11 C12 0.9(5)
C16 O3 C13 C12 -9.8(5)
C16 O3 C13 C14 169.4(3)
C17 C2 C3 C4 77.5(4)
C17 C2 C3 C8 -102.2(3)
C18 O2 C2 N1 57.3(4)
C18 O2 C2 C3 -68.2(4)
C18 O2 C2 C17 170.7(3)
Cl2 C5A C6A C7A 178.3(2)
O5 C2A C3A C4A -34.7(4)
O5 C2A C3A C8A 145.5(3)
O5 C2A C17A F4 -178.9(3)
O5 C2A C17A F5 61.3(4)
O5 C2A C17A F6 -60.3(4)
O6 C13A C14A C15A 178.7(4)
N3 C2A C3A C4A -160.0(3)
N3 C2A C3A C8A 20.2(4)
N3 C2A C17A F4 -60.6(4)
N3 C2A C17A F5 179.7(3)
N3 C2A C17A F6 58.1(4)
N4 C9A C10A C11A -50.5(4)
N4 C9A C10A C15A 131.7(4)
C1A N3 C2A O5 -152.1(3)
C1A N3 C2A C3A -25.8(4)
C1A N3 C2A C17A 95.0(4)
C1A N4 C8A C3A -13.5(4)
C1A N4 C8A C7A 165.5(3)
C1A N4 C9A C10A 113.3(3)
C2A N3 C1A O4 -168.1(3)
C2A N3 C1A N4 11.7(5)
C2A C3A C4A C5A 179.1(3)
C2A C3A C8A N4 -3.0(4)
C2A C3A C8A C7A 178.0(3)
C3A C2A C17A F4 60.4(4)
C3A C2A C17A F5 -59.4(4)
C3A C2A C17A F6 179.0(3)
C3A C4A C5A Cl2 -176.8(2)
C3A C4A C5A C6A 2.6(5)
C4A C3A C8A N4 177.2(3)
C4A C3A C8A C7A -1.8(4)
C4A C5A C6A C7A -1.2(5)
C5A C6A C7A C8A -1.8(5)
C6A C7A C8A N4 -175.8(3)
C6A C7A C8A C3A 3.3(5)
C8A N4 C1A O4 -170.4(3)
C8A N4 C1A N3 9.8(4)
C8A N4 C9A C10A -67.6(4)
C8A C3A C4A C5A -1.1(5)
C9A N4 C1A O4 8.7(5)
C9A N4 C1A N3 -171.2(3)
C9A N4 C8A C3A 167.4(3)
C9A N4 C8A C7A -13.5(4)
C9A C10A C11A C12A -178.8(4)
C9A C10A C15A C14A 179.4(3)
C10A C11A C12A C13A -0.3(6)
C11A C10A C15A C14A 1.6(6)
C11A C12A C13A O6 -178.2(4)
C11A C12A C13A C14A 0.7(7)
C12A C13A C14A C15A 0.0(7)
C13A C14A C15A C10A -1.2(6)
C15A C10A C11A C12A -0.9(6)
C16A O6 C13A C12A 167.8(5)
C16A O6 C13A C14A -11.1(7)
C17A C2A C3A C4A 79.6(4)
C17A C2A C3A C8A -100.2(3)
C18A O5 C2A N3 58.0(4)
C18A O5 C2A C3A -66.7(4)
C18A O5 C2A C17A 174.9(3)

loop_
_smtbx_masks_void_nr
_smtbx_masks_void_average_x
_smtbx_masks_void_average_y
_smtbx_masks_void_average_z
_smtbx_masks_void_volume
_smtbx_masks_void_count_electrons
1 -0.257 0.210 0.474 271.0 38.8
2 0.257 0.710 0.526 271.0 38.8
